data_7220420
loop_
_publ_author_name
'Liu, Dong'
'Ge, Yu'
'Li, Ni-Ya'
'Ma, Wei'
'Tang, Xiaoyan'

_publ_section_title
;
 Coordination assemblies of Zn(NO3)2 with 4-pyr-poly-2-ene and
 polycarboxylates: structural diversification and photoluminescence
 properties
;
_journal_name_full 'RSC Adv.'
_journal_paper_doi 10.1039/C5RA07371E
_journal_year 2015
_chemical_formula_moiety 'C24 H18 N2 O4 Zn'
_chemical_formula_sum 'C24 H18 N2 O4 Zn'
_chemical_formula_weight 463.78
_chemical_name_systematic
; 
 ? 
;
_space_group_IT_number 70
_symmetry_cell_setting orthorhombic
_symmetry_space_group_name_Hall '-F 2uv 2vw'
_symmetry_space_group_name_H-M 'F d d d :2'
_atom_sites_solution_hydrogens geom
_atom_sites_solution_primary direct
_atom_sites_solution_secondary difmap
_audit_creation_method SHELXL-97
_audit_update_record
;
2015-05-06 deposited with the CCDC.
2015-05-07 downloaded from the CCDC.
;
_cell_angle_alpha 90.00
_cell_angle_beta 90.00
_cell_angle_gamma 90.00
_cell_formula_units_Z 16
_cell_length_a 14.093(3)
_cell_length_b 26.670(5)
_cell_length_c 28.668(6)
_cell_measurement_temperature 223(2)
_cell_volume 10775(4)
_computing_cell_refinement 'Bruker SMART'
_computing_data_collection 'Bruker SMART'
_computing_data_reduction 'Bruker SAINT'
_computing_molecular_graphics Diamond
_computing_publication_material 'SHELXTL and PLATON (Spek, 2009)'
_computing_structure_refinement SHELXTL
_computing_structure_solution 'SHELXTL (Sheldrick, 2008)'
_diffrn_ambient_temperature 223(2)
_diffrn_measured_fraction_theta_full 0.994
_diffrn_measured_fraction_theta_max 0.994
_diffrn_measurement_device_type 'CCD area detector'
_diffrn_measurement_method 'phi and omega scans'
_diffrn_radiation_monochromator graphite
_diffrn_radiation_source 'fine-focus sealed tube'
_diffrn_radiation_type MoK\a
_diffrn_radiation_wavelength 0.71073
_diffrn_reflns_av_R_equivalents 0.0393
_diffrn_reflns_av_sigmaI/netI 0.0424
_diffrn_reflns_limit_h_max 13
_diffrn_reflns_limit_h_min -16
_diffrn_reflns_limit_k_max 30
_diffrn_reflns_limit_k_min -31
_diffrn_reflns_limit_l_max 25
_diffrn_reflns_limit_l_min -34
_diffrn_reflns_number 7347
_diffrn_reflns_theta_full 25.05
_diffrn_reflns_theta_max 25.05
_diffrn_reflns_theta_min 3.45
_diffrn_standards_decay_% 0
_diffrn_standards_interval_count 0
_diffrn_standards_interval_time 0
_diffrn_standards_number 0
_exptl_absorpt_coefficient_mu 0.938
_exptl_absorpt_correction_T_max 0.8958
_exptl_absorpt_correction_T_min 0.8644
_exptl_absorpt_correction_type multi-scan
_exptl_absorpt_process_details 'Sadabs, (Sheldrick 2001)'
_exptl_crystal_colour yellow
_exptl_crystal_density_diffrn 1.139
_exptl_crystal_density_method 'not measured'
_exptl_crystal_description block
_exptl_crystal_F_000 3776
_exptl_crystal_size_max 0.16
_exptl_crystal_size_mid 0.15
_exptl_crystal_size_min 0.12
_platon_squeeze_details
;
;
_refine_diff_density_max 1.421
_refine_diff_density_min -0.520
_refine_diff_density_rms 0.098
_refine_ls_extinction_method none
_refine_ls_goodness_of_fit_ref 1.102
_refine_ls_hydrogen_treatment constr
_refine_ls_matrix_type full
_refine_ls_number_parameters 150
_refine_ls_number_reflns 2376
_refine_ls_number_restraints 0
_refine_ls_restrained_S_all 1.102
_refine_ls_R_factor_all 0.0829
_refine_ls_R_factor_gt 0.0656
_refine_ls_shift/su_max 0.001
_refine_ls_shift/su_mean 0.000
_refine_ls_structure_factor_coef Fsqd
_refine_ls_weighting_details 'calc w=1/[\s^2^(Fo^2^)+(0.1330P)^2^+0.0000P] where P=(Fo^2^+2Fc^2^)/3'
_refine_ls_weighting_scheme calc
_refine_ls_wR_factor_gt 0.1884
_refine_ls_wR_factor_ref 0.2016
_reflns_number_gt 1778
_reflns_number_total 2376
_reflns_threshold_expression >2sigma(I)
_cod_data_source_file c5ra07371e2.cif
_cod_data_source_block 1
_cod_depositor_comments
;
The following automatic conversions were performed:

'_symmetry_cell_setting' value 'Orthorhombic' changed to
'orthorhombic' according to
/usr/data/users/saulius/crontab/automatic-downloads/rss-feeds/RSC/lib/dictionaries/cif_core.dic
dictionary named 'cif_core.dic' version 2.4.2 from 2011-04-26.

Automatic conversion script
Id: cif_fix_values 3271 2015-04-21 07:52:19Z andrius 
;
_cod_original_sg_symbol_H-M 'F d d d'
_cod_database_code 7220420

loop_
_symmetry_equiv_pos_as_xyz
'x, y, z'
'-x+3/4, -y+3/4, z'
'-x+3/4, y, -z+3/4'
'x, -y+3/4, -z+3/4'
'x, y+1/2, z+1/2'
'-x+3/4, -y+5/4, z+1/2'
'-x+3/4, y+1/2, -z+5/4'
'x, -y+5/4, -z+5/4'
'x+1/2, y, z+1/2'
'-x+5/4, -y+3/4, z+1/2'
'-x+5/4, y, -z+5/4'
'x+1/2, -y+3/4, -z+5/4'
'x+1/2, y+1/2, z'
'-x+5/4, -y+5/4, z'
'-x+5/4, y+1/2, -z+3/4'
'x+1/2, -y+5/4, -z+3/4'
'-x, -y, -z'
'x-3/4, y-3/4, -z'
'x-3/4, -y, z-3/4'
'-x, y-3/4, z-3/4'
'-x, -y+1/2, -z+1/2'
'x-3/4, y-1/4, -z+1/2'
'x-3/4, -y+1/2, z-1/4'
'-x, y-1/4, z-1/4'
'-x+1/2, -y, -z+1/2'
'x-1/4, y-3/4, -z+1/2'
'x-1/4, -y, z-1/4'
'-x+1/2, y-3/4, z-1/4'
'-x+1/2, -y+1/2, -z'
'x-1/4, y-1/4, -z'
'x-1/4, -y+1/2, z-3/4'
'-x+1/2, y-1/4, z-3/4'

loop_
_atom_site_label
_atom_site_type_symbol
_atom_site_fract_x
_atom_site_fract_y
_atom_site_fract_z
_atom_site_U_iso_or_equiv
_atom_site_adp_type
_atom_site_occupancy
_atom_site_symmetry_multiplicity
_atom_site_calc_flag
_atom_site_refinement_flags
Zn1 Zn 0.3750 0.3750 0.58478(2) 0.0366(3) Uani 1 2 d S
N1 N 0.4557(2) 0.41745(13) 0.62916(12) 0.0419(9) Uani 1 1 d .
O1 O 0.4648(3) 0.3460(2) 0.5415(2) 0.125(3) Uani 1 1 d .
O2 O 0.4995(3) 0.2951(2) 0.5955(3) 0.127(2) Uani 1 1 d .
C1 C 0.5141(4) 0.3952(2) 0.6587(2) 0.0636(15) Uani 1 1 d .
H1 H 0.5142 0.3599 0.6598 0.076 Uiso 1 1 calc R
C2 C 0.5743(3) 0.42058(18) 0.6876(2) 0.0645(15) Uani 1 1 d .
H2 H 0.6143 0.4029 0.7080 0.077 Uiso 1 1 calc R
C3 C 0.5761(3) 0.47189(17) 0.68664(16) 0.0457(11) Uani 1 1 d .
C4 C 0.5149(3) 0.49539(17) 0.65640(17) 0.0531(12) Uani 1 1 d .
H4 H 0.5140 0.5306 0.6546 0.064 Uiso 1 1 calc R
C5 C 0.4550(3) 0.46765(16) 0.62876(16) 0.0460(11) Uani 1 1 d .
H5 H 0.4122 0.4844 0.6090 0.055 Uiso 1 1 calc R
C6 C 0.6421(3) 0.50248(19) 0.71435(17) 0.0528(12) Uani 1 1 d .
H6 H 0.6310 0.5372 0.7160 0.063 Uiso 1 1 calc R
C7 C 0.7179(3) 0.48392(19) 0.73770(15) 0.0522(12) Uani 1 1 d .
H7 H 0.7287 0.4491 0.7378 0.063 Uiso 1 1 calc R
C8 C 0.5145(4) 0.3164(4) 0.5515(5) 0.142(5) Uani 1 1 d .
C9 C 0.5960(3) 0.2942(2) 0.5277(3) 0.077(2) Uani 1 1 d .
C10 C 0.6589(5) 0.2652(3) 0.5472(4) 0.120(3) Uani 1 1 d .
H10 H 0.6518 0.2577 0.5790 0.144 Uiso 1 1 calc R
C11 C 0.6251(8) 0.2994(4) 0.4883(5) 0.069(3) Uani 0.50 1 d P
H11 H 0.5880 0.3211 0.4700 0.083 Uiso 0.50 1 calc PR
C12 C 0.6966(10) 0.2812(6) 0.4669(5) 0.086(4) Uani 0.50 1 d P
H12 H 0.7003 0.2893 0.4351 0.103 Uiso 0.50 1 calc PR
C13 C 0.7531(9) 0.2580(4) 0.4797(7) 0.170(10) Uani 1 1 d .

loop_
_atom_site_aniso_label
_atom_site_aniso_U_11
_atom_site_aniso_U_22
_atom_site_aniso_U_33
_atom_site_aniso_U_23
_atom_site_aniso_U_13
_atom_site_aniso_U_12
Zn1 0.0224(4) 0.0417(5) 0.0457(5) 0.000 0.000 0.0040(2)
N1 0.0297(17) 0.0417(19) 0.054(2) -0.0066(16) -0.0064(15) 0.0017(15)
O1 0.0333(19) 0.137(4) 0.206(6) -0.120(4) -0.018(3) 0.028(2)
O2 0.068(3) 0.133(5) 0.181(6) -0.034(4) 0.040(4) 0.021(3)
C1 0.059(3) 0.043(3) 0.088(4) 0.009(3) -0.033(3) 0.000(2)
C2 0.060(3) 0.051(3) 0.082(4) 0.004(3) -0.038(3) 0.003(2)
C3 0.035(2) 0.051(3) 0.051(3) -0.007(2) -0.0063(19) 0.0009(19)
C4 0.050(2) 0.044(3) 0.066(3) -0.003(2) -0.008(2) 0.004(2)
C5 0.039(2) 0.042(2) 0.057(3) -0.002(2) -0.007(2) 0.0033(19)
C6 0.051(2) 0.054(3) 0.053(3) -0.016(2) -0.009(2) 0.000(2)
C7 0.053(2) 0.059(3) 0.044(3) -0.018(2) -0.008(2) -0.005(2)
C8 0.035(3) 0.129(7) 0.263(13) -0.147(8) 0.033(5) -0.026(4)
C9 0.021(2) 0.055(3) 0.155(7) -0.050(4) 0.014(3) 0.004(2)
C10 0.080(4) 0.101(5) 0.179(9) -0.064(6) 0.031(5) -0.021(4)
C11 0.069(8) 0.058(7) 0.080(9) -0.018(6) -0.007(7) 0.012(5)
C12 0.085(9) 0.100(10) 0.073(9) 0.000(7) -0.013(7) -0.027(8)
C13 0.052(3) 0.049(7) 0.41(3) -0.022(8) -0.065(12) 0.018(5)

loop_
_atom_type_symbol
_atom_type_description
_atom_type_scat_dispersion_real
_atom_type_scat_dispersion_imag
_atom_type_scat_source
C C 0.0033 0.0016 'International Tables Vol C Tables 4.2.6.8 and 6.1.1.4'
H H 0.0000 0.0000 'International Tables Vol C Tables 4.2.6.8 and 6.1.1.4'
N N 0.0061 0.0033 'International Tables Vol C Tables 4.2.6.8 and 6.1.1.4'
O O 0.0106 0.0060 'International Tables Vol C Tables 4.2.6.8 and 6.1.1.4'
Zn Zn 0.2839 1.4301 'International Tables Vol C Tables 4.2.6.8 and 6.1.1.4'

loop_
_geom_angle_atom_site_label_1
_geom_angle_atom_site_label_2
_geom_angle_atom_site_label_3
_geom_angle
_geom_angle_site_symmetry_1
_geom_angle_site_symmetry_3
O1 Zn1 O1 100.2(4) 2 .
O1 Zn1 N1 104.87(15) 2 2
O1 Zn1 N1 122.7(2) . 2
O1 Zn1 N1 122.7(2) 2 .
O1 Zn1 N1 104.87(15) . .
N1 Zn1 N1 103.2(2) 2 .
C1 N1 C5 117.4(4) . .
C1 N1 Zn1 119.7(3) . .
C5 N1 Zn1 122.9(3) . .
C8 O1 Zn1 122.6(9) . .
N1 C1 C2 123.5(5) . .
N1 C1 H1 118.2 . .
C2 C1 H1 118.2 . .
C1 C2 C3 119.7(4) . .
C1 C2 H2 120.1 . .
C3 C2 H2 120.1 . .
C2 C3 C4 117.2(4) . .
C2 C3 C6 123.8(4) . .
C4 C3 C6 119.0(4) . .
C5 C4 C3 120.3(4) . .
C5 C4 H4 119.9 . .
C3 C4 H4 119.9 . .
N1 C5 C4 121.9(4) . .
N1 C5 H5 119.0 . .
C4 C5 H5 119.0 . .
C7 C6 C3 124.3(4) . .
C7 C6 H6 117.9 . .
C3 C6 H6 117.9 . .
C6 C7 C7 121.5(6) . 25_666
C6 C7 H7 119.2 . .
C7 C7 H7 119.2 25_666 .
O1 C8 O2 115.6(7) . .
O1 C8 C9 132.3(14) . .
O2 C8 C9 112.1(11) . .
C11 C9 C10 103.8(7) . .
C11 C9 C8 131.0(11) . .
C10 C9 C8 125.0(10) . .
C9 C10 C13 123.7(10) . 29_656
C13 C10 C11 87.3(8) 29_656 .
C9 C10 H10 118.2 . .
C13 C10 H10 118.2 29_656 .
C11 C10 H10 154.5 . .
C9 C11 C12 132.3(13) . .
C12 C11 C10 92.6(9) . .
C9 C11 H11 113.8 . .
C12 C11 H11 113.8 . .
C10 C11 H11 153.5 . .
C13 C12 C11 129.8(18) . .
C11 C12 C13 96.4(11) . 29_656
C13 C12 H12 115.1 . .
C11 C12 H12 115.1 . .
C13 C12 H12 148.3 29_656 .
C12 C13 C13 118(2) . 29_656
C12 C13 C10 129.7(19) . 29_656
C13 C13 C10 112.1(12) 29_656 29_656
C12 C13 C12 146.4(17) . 29_656
C10 C13 C12 83.7(7) 29_656 29_656

loop_
_geom_bond_atom_site_label_1
_geom_bond_atom_site_label_2
_geom_bond_distance
_geom_bond_site_symmetry_2
Zn1 O1 1.935(4) 2
Zn1 O1 1.935(4) .
Zn1 N1 2.048(3) 2
Zn1 N1 2.048(3) .
N1 C1 1.321(6) .
N1 C5 1.339(5) .
O1 C8 1.093(12) .
O2 C8 1.399(15) .
C1 C2 1.366(7) .
C1 H1 0.9400 .
C2 C3 1.369(6) .
C2 H2 0.9400 .
C3 C4 1.374(6) .
C3 C6 1.471(6) .
C4 C5 1.374(6) .
C4 H4 0.9400 .
C5 H5 0.9400 .
C6 C7 1.354(6) .
C6 H6 0.9400 .
C7 C7 1.432(8) 25_666
C7 H7 0.9400 .
C8 C9 1.461(8) .
C9 C11 1.208(14) .
C9 C10 1.302(11) .
C10 C13 1.587(19) 29_656
C10 C11 1.977(17) .
C10 H10 0.9400 .
C11 C12 1.276(17) .
C11 H11 0.9400 .
C12 C13 1.073(17) .
C12 C13 1.984(19) 29_656
C12 H12 0.9400 .
C13 C13 1.24(3) 29_656
C13 C10 1.587(19) 29_656
C13 C12 1.984(19) 29_656

loop_
_platon_squeeze_void_nr
_platon_squeeze_void_average_x
_platon_squeeze_void_average_y
_platon_squeeze_void_average_z
_platon_squeeze_void_volume
_platon_squeeze_void_count_electrons
_platon_squeeze_void_content
1 0.234 0.125 0.125 417 51 ' '
2 0.734 0.125 0.625 417 51 ' '
3 0.762 0.375 0.375 417 51 ' '
4 0.262 0.375 0.875 417 51 ' '
5 0.734 0.625 0.125 417 51 ' '
6 0.234 0.625 0.625 417 51 ' '
7 0.262 0.875 0.375 417 51 ' '
8 0.762 0.875 0.875 417 51 ' '
